data_4318632
loop_
_publ_author_name
'Enrique Colacio'
'Raikko Kivek\"as'
'Francesc Lloret'
'Markku R. Sundberg'
'Jos\'e Su\'arez-Varela'
'Manuel Bardaj\'i'
'Antonio Laguna'

_publ_contact_author
;
     Prof. Enrique Colacio
     Departamento de Qu\'imica Inorg\'anica
     Facultad de Ciencias
     Universidad de Granada
     E-18071 Granada
     Spain
;
_publ_contact_author_email ecolacio@ugr.es
_publ_contact_author_fax '+34 958 248526'
_publ_contact_author_phone '+34 958 243236'
_publ_section_title
;
 Architecture Dependence on the Steric Constrains of the Ligand in
 Cyano-Bridged Copper(I) and Copper(II)-Copper(I) Mixed-Valence Polymer
 Compounds Containing Diamines: Crystal Structures and Spectroscopic and
 Magnetic Properties
;
_journal_name_full 'Inorganic Chemistry'
_journal_page_first 5141
_journal_page_last 5149
_journal_paper_doi 10.1021/ic025743v
_journal_volume 41
_journal_year 2002
_chemical_formula_moiety 'C8 H20 N, C3 Cu2 N3'
_chemical_formula_sum 'C11 H20 Cu2 N4'
_chemical_formula_weight 335.39
_chemical_name_systematic
; 
 ? 
;
_space_group_IT_number 72
_symmetry_cell_setting orthorhombic
_symmetry_space_group_name_Hall '-I 2 2c'
_symmetry_space_group_name_H-M 'I b a m'
_atom_sites_solution_hydrogens geom
_atom_sites_solution_primary direct
_atom_sites_solution_secondary difmap
_audit_creation_method SHELXL-97
_cell_angle_alpha 90.00
_cell_angle_beta 90.00
_cell_angle_gamma 90.00
_cell_formula_units_Z 4
_cell_length_a 14.857(4)
_cell_length_b 8.133(3)
_cell_length_c 12.240(5)
_cell_measurement_reflns_used 20
_cell_measurement_temperature 193(2)
_cell_measurement_theta_max 9.72
_cell_measurement_theta_min 6.14
_cell_volume 1479.0(9)
_computing_cell_refinement
;
MSC/AFC Diffractometer Control Software (Molecular Structure Corporation, 
1993a)
;
_computing_data_collection
;
MSC/AFC Diffractometer Control Software (Molecular Structure Corporation, 
1993a)
;
_computing_data_reduction
;
Texsan Process (Molecular Structure Corporation, 1993b)
;
_computing_molecular_graphics 'SHELXTL/PC (Sheldrick, 1990)'
_computing_publication_material 'SHELXL-97 (Sheldrick, 1997)'
_computing_structure_refinement 'SHELXL-97 (Sheldrick, 1997)'
_computing_structure_solution 'SHELXS-97 (Sheldrick, 1990)'
_diffrn_ambient_temperature 193(2)
_diffrn_measured_fraction_theta_full 1.00
_diffrn_measured_fraction_theta_max 1.00
_diffrn_measurement_device_type 'Rigaku AFC7S'
_diffrn_measurement_method \w--2\q
_diffrn_radiation_monochromator graphite
_diffrn_radiation_source 'fine-focus sealed tube'
_diffrn_radiation_type MoK\a
_diffrn_radiation_wavelength 0.71073
_diffrn_reflns_av_R_equivalents 0.0000
_diffrn_reflns_av_sigmaI/netI 0.0395
_diffrn_reflns_limit_h_max 17
_diffrn_reflns_limit_h_min 0
_diffrn_reflns_limit_k_max 9
_diffrn_reflns_limit_k_min 0
_diffrn_reflns_limit_l_max 0
_diffrn_reflns_limit_l_min -14
_diffrn_reflns_number 709
_diffrn_reflns_theta_full 25.25
_diffrn_reflns_theta_max 25.25
_diffrn_reflns_theta_min 2.74
_diffrn_standards_decay_% <1
_diffrn_standards_interval_count 150
_diffrn_standards_number 3
_exptl_absorpt_coefficient_mu 2.861
_exptl_absorpt_correction_T_max 0.8471
_exptl_absorpt_correction_T_min 0.5985
_exptl_absorpt_correction_type psi-scan
_exptl_absorpt_process_details 'North, Phillips & Mathews 1968'
_exptl_crystal_colour colourless
_exptl_crystal_density_diffrn 1.506
_exptl_crystal_density_meas ?
_exptl_crystal_density_method 'not measured'
_exptl_crystal_description needle
_exptl_crystal_F_000 688
_exptl_crystal_size_max 0.20
_exptl_crystal_size_mid 0.16
_exptl_crystal_size_min 0.06
_refine_diff_density_max 0.599
_refine_diff_density_min -0.587
_refine_diff_density_rms 0.104
_refine_ls_extinction_method none
_refine_ls_goodness_of_fit_ref 1.045
_refine_ls_hydrogen_treatment constr
_refine_ls_matrix_type full
_refine_ls_number_parameters 47
_refine_ls_number_reflns 709
_refine_ls_number_restraints 0
_refine_ls_restrained_S_all 1.045
_refine_ls_R_factor_all 0.0654
_refine_ls_R_factor_gt 0.0514
_refine_ls_shift/su_max 0.000
_refine_ls_shift/su_mean 0.000
_refine_ls_structure_factor_coef Fsqd
_refine_ls_weighting_details
;
w=1/[\s^2^(Fo^2^)+(0.0949P)^2^+0.0000P] where P=(Fo^2^+2Fc^2^)/3 
;
_refine_ls_weighting_scheme calc
_refine_ls_wR_factor_gt 0.1341
_refine_ls_wR_factor_ref 0.1408
_reflns_number_gt 574
_reflns_number_total 709
_reflns_threshold_expression >2sigma(I)
_cod_data_source_file ic025743v_s1_1.cif
_cod_data_source_block compound_4
_cod_depositor_comments
;
The following automatic conversions were performed:

'_exptl_crystal_density_meas' value 'not measured' was changed to '?'
- the value is perceived as not measured.

Automatic conversion script
Id: cif_fix_values 3008 2015-01-20 13:52:24Z robertas 
;
_cod_database_code 4318632

loop_
_symmetry_equiv_pos_as_xyz
'x, y, z'
'-x, -y, z'
'-x+1/2, y+1/2, -z'
'x+1/2, -y+1/2, -z'
'x+1/2, y+1/2, z+1/2'
'-x+1/2, -y+1/2, z+1/2'
'-x+1, y+1, -z+1/2'
'x+1, -y+1, -z+1/2'
'-x, -y, -z'
'x, y, -z'
'x-1/2, -y-1/2, z'
'-x-1/2, y-1/2, z'
'-x+1/2, -y+1/2, -z+1/2'
'x+1/2, y+1/2, -z+1/2'
'x, -y, z+1/2'
'-x, y, z+1/2'

loop_
_atom_site_label
_atom_site_type_symbol
_atom_site_fract_x
_atom_site_fract_y
_atom_site_fract_z
_atom_site_U_iso_or_equiv
_atom_site_adp_type
_atom_site_occupancy
_atom_site_calc_flag
_atom_site_refinement_flags
_atom_site_disorder_assembly
_atom_site_disorder_group
Cu Cu 0.15521(5) 0.11272(9) 0.5000 0.0495(4) Uani 1 d S . .
N1A N 0.2466(3) -0.0582(7) 0.5000 0.0449(13) Uani 0.50 d SP . .
C1B C 0.2466(3) -0.0582(7) 0.5000 0.0449(13) Uani 0.50 d SP . .
N1B N 0.2914(4) -0.1726(8) 0.5000 0.0523(15) Uani 0.50 d SP . .
C1A C 0.2914(4) -0.1726(8) 0.5000 0.0523(15) Uani 0.50 d SP . .
N2A N 0.0356(4) 0.0289(7) 0.5000 0.0505(14) Uani 0.50 d SP . .
C2B C 0.0356(4) 0.0289(7) 0.5000 0.0505(14) Uani 0.50 d SP . .
N3 N 0.5000 0.0000 0.2500 0.0424(16) Uani 1 d S . .
C3 C 0.4426(3) 0.1050(6) 0.3246(4) 0.0577(13) Uani 1 d . . .
H3A H 0.4063 0.0313 0.3714 0.069 Uiso 1 calc R . .
H3B H 0.4830 0.1685 0.3731 0.069 Uiso 1 calc R . .
C4 C 0.3798(3) 0.2240(9) 0.2683(5) 0.092(2) Uani 1 d . . .
H4A H 0.4150 0.3069 0.2291 0.138 Uiso 1 calc R . .
H4B H 0.3417 0.2781 0.3230 0.138 Uiso 1 calc R . .
H4C H 0.3417 0.1640 0.2165 0.138 Uiso 1 calc R . .

loop_
_atom_site_aniso_label
_atom_site_aniso_U_11
_atom_site_aniso_U_22
_atom_site_aniso_U_33
_atom_site_aniso_U_23
_atom_site_aniso_U_13
_atom_site_aniso_U_12
Cu 0.0469(5) 0.0487(6) 0.0529(6) 0.000 0.000 -0.0023(3)
N1A 0.030(2) 0.033(3) 0.072(4) 0.000 0.000 0.002(2)
C1B 0.030(2) 0.033(3) 0.072(4) 0.000 0.000 0.002(2)
N1B 0.041(3) 0.049(3) 0.067(4) 0.000 0.000 -0.015(3)
C1A 0.041(3) 0.049(3) 0.067(4) 0.000 0.000 -0.015(3)
N2A 0.042(3) 0.046(3) 0.063(4) 0.000 0.000 0.004(3)
C2B 0.042(3) 0.046(3) 0.063(4) 0.000 0.000 0.004(3)
N3 0.032(3) 0.070(5) 0.025(3) 0.000 0.000 0.000
C3 0.047(2) 0.089(4) 0.037(2) -0.018(2) 0.010(2) -0.009(2)
C4 0.080(4) 0.132(6) 0.063(4) -0.026(4) 0.009(3) 0.050(4)

loop_
_atom_type_symbol
_atom_type_description
_atom_type_scat_dispersion_real
_atom_type_scat_dispersion_imag
_atom_type_scat_source
C C 0.0033 0.0016 'International Tables Vol C Tables 4.2.6.8 and 6.1.1.4'
H H 0.0000 0.0000 'International Tables Vol C Tables 4.2.6.8 and 6.1.1.4'
N N 0.0061 0.0033 'International Tables Vol C Tables 4.2.6.8 and 6.1.1.4'
Cu Cu 0.3201 1.2651 'International Tables Vol C Tables 4.2.6.8 and 6.1.1.4'

loop_
_geom_angle_atom_site_label_1
_geom_angle_atom_site_label_2
_geom_angle_atom_site_label_3
_geom_angle
_geom_angle_site_symmetry_1
_geom_angle_site_symmetry_3
_geom_angle_publ_flag
N2A Cu C1A 135.4(2) . 3_556 y
N2A Cu N1B 135.4(2) . 3_556 ?
C1A Cu N1B 0.0(4) 3_556 3_556 ?
N2A Cu N1A 113.3(2) . . y
C1A Cu N1A 111.3(2) 3_556 . ?
N1B Cu N1A 111.3(2) 3_556 . y
N1B N1A Cu 171.3(5) . . y
N1A N1B Cu 168.8(5) . 3_546 y
C2B N2A N2A 0.0(6) 9_556 9_556 ?
C2B N2A Cu 177.0(7) 9_556 . ?
N2A N2A Cu 177.0(7) 9_556 . y
C3 N3 C3 111.3(4) 7_545 . ?
C3 N3 C3 105.8(4) 7_545 8_445 ?
C3 N3 C3 111.4(3) . 8_445 ?
C3 N3 C3 111.4(3) 7_545 2_655 ?
C3 N3 C3 105.8(4) . 2_655 ?
C3 N3 C3 111.3(4) 8_445 2_655 ?
C4 C3 N3 115.8(4) . . ?
C4 C3 H3A 108.3 . . ?
N3 C3 H3A 108.3 . . ?
C4 C3 H3B 108.3 . . ?
N3 C3 H3B 108.3 . . ?
H3A C3 H3B 107.4 . . ?
C3 C4 H4A 109.5 . . ?
C3 C4 H4B 109.5 . . ?
H4A C4 H4B 109.5 . . ?
C3 C4 H4C 109.5 . . ?
H4A C4 H4C 109.5 . . ?
H4B C4 H4C 109.5 . . ?

loop_
_geom_bond_atom_site_label_1
_geom_bond_atom_site_label_2
_geom_bond_distance
_geom_bond_site_symmetry_2
_geom_bond_publ_flag
Cu N2A 1.904(6) . y
Cu C1A 1.917(7) 3_556 ?
Cu N1B 1.917(7) 3_556 y
Cu N1A 1.943(5) . y
N1A N1B 1.145(9) . ?
N1B Cu 1.917(7) 3_546 ?
N2A C2B 1.157(11) 9_556 ?
N2A N2A 1.157(11) 9_556 ?
N3 C3 1.513(4) 7_545 ?
N3 C3 1.513(4) . y
N3 C3 1.513(4) 8_445 ?
N3 C3 1.513(4) 2_655 ?
C3 C4 1.510(8) . ?
C3 H3A 0.9900 . ?
C3 H3B 0.9900 . ?
C4 H4A 0.9800 . ?
C4 H4B 0.9800 . ?
C4 H4C 0.9800 . ?
